data_7101328
loop_
_publ_author_name
'Bart Hessen'
'Sergio Bambirra'
'Shaozhong Ge'
'Auke Meetsma'

_publ_section_title
;
The 6-amino-6-methyl-1,4-diazepine group as ancillary
ligand framework for neutral and cationic scandium and yttrium alkyls
;
_journal_issue 31
_journal_name_full 'Chemical Communications'
_journal_paper_doi 10.1039/b606384e
_journal_year 2006
_chemical_compound_source 'see text'
_chemical_formula_moiety '2(C31 H64 N3 O Si3 Y), 0.5(C7 H8)'
_chemical_formula_sum 'C131 H264 N12 O4 Si12 Y4'
_chemical_formula_weight 1382.13
_chemical_name_systematic ?
_space_group_IT_number 2
_space_group_name_Hall '-P 1'
_space_group_name_H-M_alt 'P -1'
_symmetry_cell_setting triclinic
_symmetry_Int_Tables_number 2
_symmetry_space_group_name_Hall '-P 1'
_symmetry_space_group_name_H-M 'P -1'
_atom_sites_solution_hydrogens geom
_atom_sites_solution_primary heavy
_atom_sites_solution_secondary direct
_audit_creation_date '2006-04-11 10:53:50'
_audit_creation_method
;
PLATON <TABLE ACC> option (version :: 280206)
SHELXL97-2 & Manual Editing
;
_audit_update_record
;
?
;
_cell_angle_alpha 80.864(2)
_cell_angle_beta 87.771(2)
_cell_angle_gamma 85.449(2)
_cell_formula_units_Z 2
_cell_length_a 10.653(1)
_cell_length_b 17.454(2)
_cell_length_c 21.730(2)
_cell_measurement_reflns_used 8235
_cell_measurement_temperature 100(1)
_cell_measurement_theta_max 27.45
_cell_measurement_theta_min 2.37
_cell_volume 3975.2(7)
_computing_cell_refinement 'SAINTPLUS, Version 6.02A, (Bruker, 2000)'
_computing_data_collection 'SMART, Version 5.624, (Bruker, 2001)'
_computing_data_reduction 'XPREP, Version 5.1/NT, (Bruker, 2000)'
_computing_molecular_graphics
;
PLUTO (Meetsma, 2006)
PLATON (Spek, 2003)
;
_computing_publication_material 'PLATON (Spek, 2003)'
_computing_structure_refinement 'SHELXL-97 (Sheldrick, 1997)'
_computing_structure_solution
;
DIRDIF-99 (Beurskens et al., 1999)
;
_diffrn_ambient_temperature 100(1)
_diffrn_detector_area_resol_mean '4096x4096 / 62x62 (binned 512)'
_diffrn_measured_fraction_theta_full 0.981
_diffrn_measured_fraction_theta_max 0.975
_diffrn_measurement_device_type
;
Bruker Smart Apex; CCD area detector
;
_diffrn_measurement_method '\f and \w scans'
_diffrn_radiation_detector
;
CCD area-detector
;
_diffrn_radiation_monochromator 'parallel mounted graphite'
_diffrn_radiation_source 'fine focus sealed Siemens Mo tube '
_diffrn_radiation_type MoK\a
_diffrn_radiation_wavelength 0.71073
_diffrn_reflns_av_R_equivalents 0.0622
_diffrn_reflns_av_sigmaI/netI 0.1077
_diffrn_reflns_limit_h_max 13
_diffrn_reflns_limit_h_min -13
_diffrn_reflns_limit_k_max 21
_diffrn_reflns_limit_k_min -21
_diffrn_reflns_limit_l_max 25
_diffrn_reflns_limit_l_min -26
_diffrn_reflns_number 30900
_diffrn_reflns_reduction_process
;
Intensity data were corrected for Lorentz and polarization
effects, decay and absorption and reduced to F~o~^2^
using SAINT (Bruker, 2000) and SADABS (Sheldrick, 2001)
;
_diffrn_reflns_theta_full 25.00
_diffrn_reflns_theta_max 26.02
_diffrn_reflns_theta_min 2.39
_diffrn_standards_decay_% 0
_diffrn_standards_number 0
_exptl_absorpt_coefficient_mu 1.584
_exptl_absorpt_correction_T_max 0.8451
_exptl_absorpt_correction_T_min 0.6121
_exptl_absorpt_correction_type multi-scan
_exptl_absorpt_process_details '(SADABS, Sheldrick, Bruker, 2001))'
_exptl_crystal_colour colorless
_exptl_crystal_density_diffrn 1.155
_exptl_crystal_density_method 'not measured'
_exptl_crystal_description needle
_exptl_crystal_F_000 1490
_exptl_crystal_size_max 0.51
_exptl_crystal_size_mid 0.13
_exptl_crystal_size_min 0.11
_refine_diff_density_max 0.800
_refine_diff_density_min -0.537
_refine_diff_density_rms 0.088
_refine_ls_extinction_method none
_refine_ls_goodness_of_fit_ref 0.996
_refine_ls_hydrogen_treatment constr
_refine_ls_matrix_type full
_refine_ls_number_parameters 729
_refine_ls_number_reflns 15266
_refine_ls_restrained_S_all 0.996
_refine_ls_R_factor_all 0.0956
_refine_ls_R_factor_gt 0.0534
_refine_ls_shift/su_max 0.001
_refine_ls_shift/su_mean 0.000
_refine_ls_structure_factor_coef Fsqd
_refine_ls_weighting_details 'calc w=1/[\s^2^(Fo^2^)+(0.0423P)^2^+0.0P] where P=(Fo^2^+2Fc^2^)/3'
_refine_ls_weighting_scheme calc
_refine_ls_wR_factor_gt 0.1013
_refine_ls_wR_factor_ref 0.1154
_reflns_number_gt 10248
_reflns_number_total 15266
_reflns_threshold_expression I>2\s(I)
_cod_data_source_file b606384e.txt
_cod_depositor_comments
;
The following automatic conversions were performed:
'_symmetry_cell_setting' value 'Triclinic' changed to 'triclinic'
according to '/home/saulius/struct/CIF-dictionaries/cif_core.dic'
dictionary named 'cif_core.dic' version 2.4.1 from
2010-06-29.

'_exptl_absorpt_correction_type' value 'Multi-Scan' changed
to 'multi-scan' according to
'/home/saulius/struct/CIF-dictionaries/cif_core.dic' dictionary named
'cif_core.dic' version 2.4.1 from 2010-06-29.

Automatic conversion script
Id: cif_fix_enum 1527 2010-12-29 10:47:43Z saulius 
;
_cod_database_code 7101328

loop_
_symmetry_equiv_pos_site_id
_symmetry_equiv_pos_as_xyz
1 x,y,z
2 -x,-y,-z

loop_
_atom_site_aniso_label
_atom_site_aniso_U_11
_atom_site_aniso_U_22
_atom_site_aniso_U_33
_atom_site_aniso_U_23
_atom_site_aniso_U_13
_atom_site_aniso_U_12
Y1 0.0171(2) 0.0138(2) 0.0157(2) -0.0027(2) 0.0027(2) -0.0016(2)
Si11 0.0273(7) 0.0249(6) 0.0259(7) -0.0079(5) 0.0019(5) 0.0060(5)
Si12 0.0226(6) 0.0176(6) 0.0253(7) 0.0003(5) 0.0005(5) -0.0047(5)
Si13 0.0191(6) 0.0232(6) 0.0240(7) 0.0027(5) -0.0016(5) -0.0043(5)
O1 0.0244(16) 0.0365(17) 0.0200(16) -0.0095(13) 0.0024(13) -0.0027(13)
N11 0.023(2) 0.0202(18) 0.028(2) -0.0108(15) 0.0015(16) -0.0006(15)
N12 0.027(2) 0.0198(18) 0.0206(19) -0.0032(14) 0.0021(16) 0.0018(15)
N13 0.029(2) 0.0139(16) 0.0144(18) -0.0032(13) 0.0027(15) 0.0011(14)
C11 0.038(3) 0.018(2) 0.037(3) -0.0131(19) 0.005(2) -0.0024(19)
C12 0.030(3) 0.021(2) 0.028(2) -0.0084(18) 0.003(2) 0.0042(19)
C13 0.034(3) 0.020(2) 0.016(2) -0.0018(17) -0.0052(19) 0.0022(19)
C14 0.032(3) 0.016(2) 0.021(2) -0.0013(17) 0.0066(19) -0.0003(18)
C15 0.032(3) 0.017(2) 0.025(2) 0.0010(18) 0.009(2) -0.0049(18)
C16 0.031(3) 0.024(2) 0.047(3) -0.006(2) -0.001(2) -0.011(2)
C17 0.019(2) 0.025(2) 0.039(3) -0.001(2) 0.000(2) 0.0033(18)
C18 0.057(3) 0.017(2) 0.027(3) 0.0016(19) 0.010(2) -0.001(2)
C19 0.025(2) 0.022(2) 0.020(2) -0.0046(17) 0.0071(19) 0.0013(18)
C110 0.044(3) 0.019(2) 0.023(3) -0.0074(18) -0.005(2) 0.015(2)
C111 0.044(3) 0.023(2) 0.043(3) -0.012(2) -0.014(2) 0.012(2)
C112 0.073(4) 0.029(3) 0.080(5) -0.021(3) -0.047(4) 0.017(3)
C113 0.124(6) 0.037(3) 0.052(4) -0.022(3) -0.065(4) 0.044(4)
C114 0.125(6) 0.048(4) 0.031(3) -0.015(3) -0.024(4) 0.049(4)
C115 0.070(4) 0.037(3) 0.016(3) -0.003(2) -0.004(2) 0.020(3)
C116 0.020(2) 0.023(2) 0.020(2) -0.0010(17) -0.0030(18) 0.0042(17)
C117 0.040(3) 0.037(3) 0.041(3) -0.017(2) 0.004(2) -0.003(2)
C118 0.028(3) 0.043(3) 0.037(3) -0.017(2) 0.010(2) 0.004(2)
C119 0.051(3) 0.037(3) 0.047(3) -0.007(2) 0.004(3) 0.020(2)
C120 0.019(2) 0.022(2) 0.018(2) -0.0042(17) 0.0000(18) -0.0010(17)
C121 0.044(3) 0.031(3) 0.051(3) -0.002(2) -0.001(3) -0.017(2)
C122 0.034(3) 0.020(2) 0.041(3) 0.001(2) 0.007(2) 0.004(2)
C123 0.037(3) 0.036(3) 0.026(3) 0.004(2) 0.001(2) -0.002(2)
C124 0.024(2) 0.037(3) 0.029(3) 0.007(2) -0.001(2) 0.001(2)
C125 0.023(2) 0.036(3) 0.030(3) 0.000(2) 0.001(2) -0.002(2)
C126 0.063(4) 0.040(3) 0.082(4) 0.011(3) 0.032(3) 0.013(3)
C127 0.070(4) 0.116(5) 0.031(3) 0.006(3) -0.008(3) -0.052(4)
C128 0.050(4) 0.103(5) 0.038(3) -0.045(3) 0.002(3) -0.021(3)
C129 0.225(9) 0.101(5) 0.026(4) -0.004(3) 0.010(5) -0.107(6)
C130 0.095(5) 0.096(5) 0.027(3) -0.017(3) 0.026(3) -0.029(4)
C131 0.030(3) 0.044(3) 0.034(3) -0.007(2) 0.017(2) 0.001(2)
Y2 0.0167(2) 0.0125(2) 0.0135(2) -0.0033(2) 0.0001(2) 0.0005(2)
Si21 0.0195(6) 0.0145(5) 0.0315(7) -0.0022(5) 0.0003(5) 0.0000(5)
Si22 0.0177(6) 0.0250(6) 0.0176(6) -0.0027(5) 0.0002(5) -0.0022(5)
Si23 0.0215(6) 0.0154(5) 0.0207(6) -0.0039(5) 0.0025(5) 0.0013(5)
O2 0.0241(16) 0.0219(15) 0.0174(15) -0.0012(12) 0.0025(12) 0.0023(12)
N21 0.0156(17) 0.0123(16) 0.0233(19) -0.0079(14) 0.0005(15) 0.0020(13)
N22 0.0175(18) 0.0146(16) 0.0154(18) -0.0011(13) -0.0047(14) 0.0031(13)
N23 0.0193(18) 0.0147(16) 0.0166(18) -0.0027(13) 0.0022(14) -0.0016(14)
C21 0.022(2) 0.018(2) 0.030(3) -0.0082(18) -0.0008(19) -0.0050(17)
C22 0.024(2) 0.016(2) 0.021(2) -0.0029(17) 0.0037(18) -0.0054(17)
C23 0.021(2) 0.0140(19) 0.016(2) -0.0060(16) -0.0010(17) 0.0013(16)
C24 0.020(2) 0.016(2) 0.015(2) -0.0041(16) -0.0001(17) 0.0004(16)
C25 0.024(2) 0.019(2) 0.018(2) -0.0064(17) -0.0037(18) -0.0002(17)
C26 0.023(2) 0.024(2) 0.030(3) -0.0086(19) 0.000(2) 0.0017(18)
C27 0.024(2) 0.019(2) 0.017(2) -0.0028(17) -0.0028(18) 0.0004(17)
C28 0.033(3) 0.021(2) 0.018(2) -0.0063(17) 0.0016(19) -0.0042(19)
C29 0.024(2) 0.0151(19) 0.011(2) 0.0018(15) 0.0000(17) -0.0003(16)
C210 0.024(2) 0.016(2) 0.020(2) -0.0091(17) 0.0068(18) -0.0046(17)
C211 0.034(3) 0.020(2) 0.020(2) -0.0039(18) 0.005(2) -0.0044(19)
C212 0.034(3) 0.030(2) 0.030(3) -0.020(2) 0.018(2) -0.013(2)
C213 0.017(2) 0.031(3) 0.048(3) -0.022(2) 0.002(2) -0.0031(19)
C214 0.022(2) 0.024(2) 0.034(3) -0.0098(19) -0.004(2) 0.0019(18)
C215 0.022(2) 0.020(2) 0.024(2) -0.0053(18) 0.0043(19) -0.0049(17)
C216 0.019(2) 0.017(2) 0.018(2) -0.0045(16) 0.0017(17) 0.0034(16)
C217 0.029(3) 0.032(3) 0.057(3) -0.014(2) 0.004(2) -0.005(2)
C218 0.033(3) 0.018(2) 0.037(3) 0.0033(19) 0.000(2) -0.0032(19)
C219 0.032(3) 0.022(2) 0.047(3) -0.012(2) -0.006(2) -0.001(2)
C220 0.014(2) 0.019(2) 0.017(2) -0.0038(16) -0.0014(17) 0.0045(16)
C221 0.044(3) 0.036(3) 0.028(3) -0.009(2) -0.015(2) 0.014(2)
C222 0.050(4) 0.112(5) 0.044(4) -0.005(3) 0.002(3) -0.049(4)
C223 0.054(3) 0.031(3) 0.041(3) -0.015(2) -0.025(3) 0.012(2)
C224 0.015(2) 0.018(2) 0.019(2) -0.0057(16) 0.0003(17) -0.0024(16)
C225 0.023(2) 0.027(2) 0.040(3) -0.012(2) 0.005(2) 0.0020(19)
C226 0.033(3) 0.022(2) 0.038(3) -0.004(2) -0.001(2) -0.002(2)
C227 0.035(3) 0.023(2) 0.031(3) 0.0008(19) 0.003(2) -0.001(2)
C228 0.039(3) 0.025(2) 0.016(2) -0.0005(18) -0.001(2) 0.004(2)
C229 0.040(3) 0.035(3) 0.019(2) 0.0011(19) 0.007(2) -0.014(2)
C230 0.032(3) 0.049(3) 0.027(3) -0.006(2) 0.010(2) -0.008(2)
C231 0.017(2) 0.031(2) 0.035(3) -0.002(2) 0.002(2) -0.0015(19)
C31 0.0731 0.0635 0.0461 0.0400 0.0249 0.0065
C32 0.0662 0.0692 0.0511 0.0497 0.0147 0.0073
C33 0.1825 0.0483 0.0164 -0.0074 0.0323 -0.0184
C34 0.0832 0.0440 0.0419 0.0033 0.0235 -0.0291
C35 0.0417 0.0431 0.0388 0.0039 0.0083 -0.0135
C36 0.0522 0.0905 0.0113 0.0183 0.0046 -0.0134
C37 0.1119 0.0866 0.0397 -0.0136 0.0013 -0.0446

loop_
_atom_site_label
_atom_site_type_symbol
_atom_site_thermal_displace_type
_atom_site_fract_x
_atom_site_fract_y
_atom_site_fract_z
_atom_site_occupancy
_atom_site_U_iso_or_equiv
Y1 Y Uani 0.23658(3) 0.66144(2) 0.31101(2) 1.000 0.0155(1)
Si11 Si Uani 0.01449(11) 0.80966(7) 0.48150(5) 1.000 0.0261(4)
Si12 Si Uani 0.34088(10) 0.86661(6) 0.26559(5) 1.000 0.0221(4)
Si13 Si Uani -0.12657(10) 0.71890(6) 0.28312(5) 1.000 0.0226(4)
O1 O Uani 0.3192(3) 0.64296(15) 0.20535(12) 1.000 0.0265(9)
N11 N Uani 0.1697(3) 0.51470(18) 0.31687(15) 1.000 0.0231(11)
N12 N Uani 0.4054(3) 0.55000(17) 0.34705(15) 1.000 0.0227(11)
N13 N Uani 0.2034(3) 0.61933(17) 0.41153(14) 1.000 0.0192(10)
C11 C Uani 0.2779(4) 0.4614(2) 0.3003(2) 1.000 0.0302(16)
C12 C Uani 0.4065(4) 0.4927(2) 0.30358(19) 1.000 0.0263(14)
C13 C Uani 0.3671(4) 0.5147(2) 0.41124(17) 1.000 0.0236(14)
C14 C Uani 0.2272(4) 0.5335(2) 0.42587(18) 1.000 0.0235(14)
C15 C Uani 0.1404(4) 0.4970(2) 0.38523(18) 1.000 0.0252(14)
C16 C Uani 0.0573(4) 0.5003(2) 0.2836(2) 1.000 0.0335(16)
C17 C Uani 0.5354(3) 0.5758(2) 0.3475(2) 1.000 0.0284(14)
C18 C Uani 0.2024(4) 0.4944(2) 0.49344(19) 1.000 0.0346(16)
C19 C Uani 0.1469(4) 0.6604(2) 0.46080(18) 1.000 0.0226(12)
C110 C Uani 0.2341(4) 0.6628(2) 0.51420(19) 1.000 0.0290(16)
C111 C Uani 0.3559(4) 0.6862(2) 0.5035(2) 1.000 0.0364(16)
C112 C Uani 0.4316(6) 0.6932(3) 0.5525(3) 1.000 0.059(2)
C113 C Uani 0.3875(8) 0.6756(3) 0.6138(3) 1.000 0.070(3)
C114 C Uani 0.2700(7) 0.6503(3) 0.6247(3) 1.000 0.069(3)
C115 C Uani 0.1932(5) 0.6433(3) 0.5762(2) 1.000 0.0423(19)
C116 C Uani 0.1077(4) 0.7454(2) 0.43130(18) 1.000 0.0215(12)
C117 C Uani 0.1142(4) 0.8441(3) 0.5389(2) 1.000 0.0383(17)
C118 C Uani -0.1196(4) 0.7551(3) 0.5208(2) 1.000 0.0355(17)
C119 C Uani -0.0549(5) 0.9005(3) 0.4334(2) 1.000 0.0464(17)
C120 C Uani 0.3792(3) 0.7672(2) 0.30587(18) 1.000 0.0196(12)
C121 C Uani 0.4638(4) 0.9380(3) 0.2697(2) 1.000 0.0417(17)
C122 C Uani 0.1927(4) 0.9088(2) 0.3004(2) 1.000 0.0328(16)
C123 C Uani 0.3165(4) 0.8702(3) 0.17991(18) 1.000 0.0341(17)
C124 C Uani 0.0397(4) 0.7108(3) 0.2595(2) 1.000 0.0315(16)
C125 C Uani -0.1654(4) 0.6564(2) 0.35900(19) 1.000 0.0303(16)
C126 C Uani -0.1775(5) 0.8214(3) 0.2942(3) 1.000 0.066(2)
C127 C Uani -0.2358(5) 0.6951(4) 0.2256(2) 1.000 0.072(2)
C128 C Uani 0.2493(5) 0.6181(3) 0.1577(2) 1.000 0.059(2)
C129 C Uani 0.3197(8) 0.6340(4) 0.0997(3) 1.000 0.113(4)
C130 C Uani 0.4189(6) 0.6821(4) 0.1079(2) 1.000 0.071(3)
C131 C Uani 0.4375(4) 0.6683(3) 0.1774(2) 1.000 0.0366(17)
H11 H Uiso 0.26709 0.45079 0.25748 1.000 0.0362
H11' H Uiso 0.27588 0.41127 0.32888 1.000 0.0362
H12 H Uiso 0.46897 0.44886 0.31729 1.000 0.0312
H12' H Uiso 0.43287 0.51762 0.26143 1.000 0.0312
H13 H Uiso 0.41828 0.53419 0.44169 1.000 0.0281
H13' H Uiso 0.38451 0.45754 0.41597 1.000 0.0281
H15 H Uiso 0.14711 0.43988 0.39810 1.000 0.0301
H15' H Uiso 0.05216 0.51610 0.39316 1.000 0.0301
H16 H Uiso 0.0757(9) 0.5085(14) 0.2384(10) 1.000 0.0502
H16' H Uiso -0.0138(17) 0.5364(12) 0.2930(10) 1.000 0.0502
H16" H Uiso 0.0353(15) 0.4465(12) 0.2971(9) 1.000 0.0502
H17 H Uiso 0.59312 0.53137 0.36391 1.000 0.0431
H17' H Uiso 0.53616 0.61622 0.37405 1.000 0.0431
H17" H Uiso 0.56224 0.59677 0.30496 1.000 0.0431
H18 H Uiso 0.25770 0.51414 0.52136 1.000 0.0524
H18' H Uiso 0.21943 0.43795 0.49641 1.000 0.0524
H18" H Uiso 0.11427 0.50624 0.50554 1.000 0.0524
H19 H Uiso 0.06967 0.63455 0.47800 1.000 0.0268
H111 H Uiso 0.38777 0.69750 0.46189 1.000 0.0439
H112 H Uiso 0.51390 0.71026 0.54412 1.000 0.0711
H113 H Uiso 0.43861 0.68103 0.64751 1.000 0.0844
H114 H Uiso 0.23988 0.63714 0.66650 1.000 0.0835
H115 H Uiso 0.11175 0.62513 0.58524 1.000 0.0508
H116 H Uiso 0.05758 0.74355 0.39420 1.000 0.0259
H116' H Uiso 0.18533 0.77091 0.41632 1.000 0.0259
H117 H Uiso 0.18147 0.87330 0.51656 1.000 0.0571
H117' H Uiso 0.15141 0.79922 0.56691 1.000 0.0571
H117" H Uiso 0.06209 0.87789 0.56322 1.000 0.0571
H118 H Uiso -0.08595 0.70759 0.54705 1.000 0.0531
H118' H Uiso -0.17303 0.74141 0.48913 1.000 0.0531
H118" H Uiso -0.16951 0.78800 0.54674 1.000 0.0531
H119 H Uiso -0.09659 0.93466 0.46088 1.000 0.0697
H119' H Uiso -0.11667 0.88698 0.40536 1.000 0.0697
H119" H Uiso 0.01210 0.92733 0.40874 1.000 0.0697
H120 H Uiso 0.39678 0.77173 0.34950 1.000 0.0240
H120' H Uiso 0.45971 0.74858 0.28700 1.000 0.0240
H121 H Uiso 0.47918 0.94074 0.31339 1.000 0.0625
H121' H Uiso 0.43355 0.98956 0.24842 1.000 0.0625
H121" H Uiso 0.54223 0.92065 0.24927 1.000 0.0625
H122 H Uiso 0.12417 0.87531 0.29751 1.000 0.0493
H122' H Uiso 0.17073 0.96090 0.27753 1.000 0.0493
H122" H Uiso 0.20558 0.91219 0.34421 1.000 0.0493
H123 H Uiso 0.39541 0.85317 0.15978 1.000 0.0507
H123' H Uiso 0.29020 0.92366 0.16116 1.000 0.0507
H123" H Uiso 0.25105 0.83578 0.17413 1.000 0.0507
H124 H Uiso 0.05612 0.76475 0.24099 1.000 0.0378
H124' H Uiso 0.04027 0.68193 0.22378 1.000 0.0378
H125 H Uiso -0.16880 0.60241 0.35224 1.000 0.0449
H125' H Uiso -0.24731 0.67514 0.37524 1.000 0.0449
H125" H Uiso -0.10035 0.65901 0.38912 1.000 0.0449
H126 H Uiso -0.11616 0.84040 0.31959 1.000 0.0989
H126' H Uiso -0.26038 0.82259 0.31541 1.000 0.0989
H126" H Uiso -0.18249 0.85479 0.25350 1.000 0.0989
H127 H Uiso -0.23000 0.73246 0.18697 1.000 0.1072
H127' H Uiso -0.32220 0.69795 0.24264 1.000 0.1072
H127" H Uiso -0.21269 0.64243 0.21668 1.000 0.1072
H128 H Uiso 0.16514 0.64662 0.15428 1.000 0.0708
H128' H Uiso 0.23781 0.56170 0.16812 1.000 0.0708
H129 H Uiso 0.35567 0.58457 0.08703 1.000 0.1355
H129' H Uiso 0.26343 0.66090 0.06655 1.000 0.1355
H130 H Uiso 0.39414 0.73753 0.09281 1.000 0.0858
H130' H Uiso 0.49689 0.66650 0.08530 1.000 0.0858
H131 H Uiso 0.50675 0.62777 0.18862 1.000 0.0437
H131' H Uiso 0.45808 0.71678 0.19173 1.000 0.0437
Y2 Y Uani 0.87175(3) 0.16978(2) 0.16691(2) 1.000 0.0142(1)
Si21 Si Uani 1.16011(10) 0.36436(6) 0.04250(5) 1.000 0.0221(3)
Si22 Si Uani 1.14929(10) 0.18476(6) 0.27499(5) 1.000 0.0202(3)
Si23 Si Uani 0.69879(10) 0.38547(6) 0.15759(5) 1.000 0.0193(3)
O2 O Uani 0.7531(2) 0.11269(14) 0.25942(11) 1.000 0.0216(9)
N21 N Uani 0.6727(3) 0.13912(16) 0.10761(14) 1.000 0.0167(10)
N22 N Uani 0.8724(3) 0.03065(16) 0.13517(14) 1.000 0.0161(10)
N23 N Uani 0.9340(3) 0.17563(16) 0.06783(14) 1.000 0.0169(10)
C21 C Uani 0.6393(4) 0.0569(2) 0.12484(19) 1.000 0.0227(14)
C22 C Uani 0.7465(3) 0.0030(2) 0.15411(18) 1.000 0.0202(12)
C23 C Uani 0.8912(4) 0.04121(19) 0.06601(16) 1.000 0.0167(11)
C24 C Uani 0.8622(3) 0.1262(2) 0.03499(17) 1.000 0.0169(12)
C25 C Uani 0.7227(3) 0.1518(2) 0.04185(17) 1.000 0.0199(12)
C26 C Uani 0.5574(4) 0.1908(2) 0.11082(19) 1.000 0.0254(14)
C27 C Uani 0.9694(3) -0.0268(2) 0.16522(17) 1.000 0.0201(12)
C28 C Uani 0.8907(4) 0.1302(2) -0.03509(17) 1.000 0.0236(14)
C29 C Uani 1.0268(3) 0.2230(2) 0.03278(17) 1.000 0.0172(11)
C210 C Uani 1.1481(4) 0.1781(2) 0.01227(18) 1.000 0.0193(12)
C211 C Uani 1.2021(4) 0.1970(2) -0.04653(18) 1.000 0.0246(14)
C212 C Uani 1.3162(4) 0.1598(2) -0.0636(2) 1.000 0.0296(16)
C213 C Uani 1.3755(4) 0.1011(2) -0.0223(2) 1.000 0.0303(16)
C214 C Uani 1.3207(4) 0.0802(2) 0.0364(2) 1.000 0.0262(14)
C215 C Uani 1.2079(4) 0.1183(2) 0.05339(19) 1.000 0.0218(12)
C216 C Uani 1.0645(3) 0.2810(2) 0.07473(17) 1.000 0.0181(12)
C217 C Uani 1.3313(4) 0.3369(3) 0.0308(2) 1.000 0.0386(17)
C218 C Uani 1.0899(4) 0.4130(2) -0.03222(19) 1.000 0.0301(16)
C219 C Uani 1.1479(4) 0.4327(2) 0.1012(2) 1.000 0.0329(16)
C220 C Uani 1.0632(3) 0.1313(2) 0.22697(17) 1.000 0.0168(12)
C221 C Uani 1.2242(4) 0.1202(2) 0.34379(19) 1.000 0.0361(17)
C222 C Uani 1.2806(5) 0.2340(3) 0.2293(2) 1.000 0.067(3)
C223 C Uani 1.0492(4) 0.2625(2) 0.3083(2) 1.000 0.0412(17)
C224 C Uani 0.7981(3) 0.2990(2) 0.19038(17) 1.000 0.0170(12)
C225 C Uani 0.5282(3) 0.3775(2) 0.1822(2) 1.000 0.0296(14)
C226 C Uani 0.7421(4) 0.4783(2) 0.1825(2) 1.000 0.0311(16)
C227 C Uani 0.7066(4) 0.4021(2) 0.07012(18) 1.000 0.0304(16)
C228 C Uani 0.8052(4) 0.0629(2) 0.31450(18) 1.000 0.0273(14)
C229 C Uani 0.6965(4) 0.0498(2) 0.36026(19) 1.000 0.0315(16)
C230 C Uani 0.6137(4) 0.1247(3) 0.34483(19) 1.000 0.0360(17)
C231 C Uani 0.6243(4) 0.1404(2) 0.27461(19) 1.000 0.0281(14)
H21 H Uiso 0.61368 0.03796 0.08697 1.000 0.0272
H21' H Uiso 0.56625 0.05531 0.15448 1.000 0.0272
H22 H Uiso 0.73659 -0.00245 0.20005 1.000 0.0242
H22' H Uiso 0.74148 -0.04909 0.14222 1.000 0.0242
H23 H Uiso 0.83588 0.00743 0.04866 1.000 0.0199
H23' H Uiso 0.97953 0.02450 0.05581 1.000 0.0199
H25 H Uiso 0.70956 0.20775 0.02474 1.000 0.0242
H25' H Uiso 0.67376 0.12275 0.01664 1.000 0.0242
H26 H Uiso 0.4971(15) 0.1791(10) 0.0825(10) 1.000 0.0381
H26' H Uiso 0.5774(6) 0.2441(11) 0.0995(11) 1.000 0.0381
H26" H Uiso 0.5222(14) 0.1831(10) 0.1526(9) 1.000 0.0381
H27 H Uiso 0.95777 -0.03216 0.21062 1.000 0.0297
H27' H Uiso 1.05322 -0.00904 0.15318 1.000 0.0297
H27" H Uiso 0.96174 -0.07715 0.15181 1.000 0.0297
H28 H Uiso 0.86948 0.18324 -0.05636 1.000 0.0354
H28' H Uiso 0.84038 0.09392 -0.05170 1.000 0.0354
H28" H Uiso 0.98042 0.11607 -0.04202 1.000 0.0354
H29 H Uiso 0.98635 0.25327 -0.00522 1.000 0.0203
H211 H Uiso 1.16071 0.23604 -0.07593 1.000 0.0297
H212 H Uiso 1.35308 0.17505 -0.10374 1.000 0.0355
H213 H Uiso 1.45271 0.07539 -0.03390 1.000 0.0359
H214 H Uiso 1.36039 0.03967 0.06513 1.000 0.0315
H215 H Uiso 1.17124 0.10318 0.09362 1.000 0.0258
H216 H Uiso 1.11124 0.25017 0.10996 1.000 0.0217
H216' H Uiso 0.98553 0.30328 0.09262 1.000 0.0217
H217 H Uiso 1.34206 0.30192 -0.00043 1.000 0.0577
H217' H Uiso 1.36617 0.31054 0.07030 1.000 0.0577
H217" H Uiso 1.37540 0.38390 0.01628 1.000 0.0577
H218 H Uiso 1.12978 0.46155 -0.04659 1.000 0.0450
H218' H Uiso 0.99925 0.42440 -0.02567 1.000 0.0450
H218" H Uiso 1.10373 0.37846 -0.06368 1.000 0.0450
H219 H Uiso 1.18466 0.48132 0.08321 1.000 0.0494
H219' H Uiso 1.19362 0.40879 0.13848 1.000 0.0494
H219" H Uiso 1.05913 0.44381 0.11243 1.000 0.0494
H220 H Uiso 1.04369 0.08298 0.25502 1.000 0.0202
H220' H Uiso 1.12672 0.11498 0.19624 1.000 0.0202
H221 H Uiso 1.15844 0.09537 0.37091 1.000 0.0538
H221' H Uiso 1.27093 0.15163 0.36724 1.000 0.0538
H221" H Uiso 1.28197 0.08014 0.32897 1.000 0.0538
H222 H Uiso 1.33545 0.19547 0.21080 1.000 0.1008
H222' H Uiso 1.32951 0.25860 0.25699 1.000 0.1008
H222" H Uiso 1.24566 0.27374 0.19611 1.000 0.1008
H223 H Uiso 1.02054 0.30344 0.27442 1.000 0.0616
H223' H Uiso 1.09871 0.28493 0.33714 1.000 0.0616
H223" H Uiso 0.97595 0.23985 0.33071 1.000 0.0616
H224 H Uiso 0.76059 0.28633 0.23283 1.000 0.0206
H224' H Uiso 0.87823 0.32147 0.19656 1.000 0.0206
H225 H Uiso 0.49655 0.33302 0.16677 1.000 0.0444
H225' H Uiso 0.47891 0.42530 0.16469 1.000 0.0444
H225" H Uiso 0.52022 0.37006 0.22775 1.000 0.0444
H226 H Uiso 0.72579 0.47576 0.22744 1.000 0.0466
H226' H Uiso 0.69133 0.52246 0.16001 1.000 0.0466
H226" H Uiso 0.83160 0.48489 0.17298 1.000 0.0466
H227 H Uiso 0.79468 0.40454 0.05563 1.000 0.0454
H227' H Uiso 0.65910 0.45126 0.05438 1.000 0.0454
H227" H Uiso 0.67010 0.35923 0.05466 1.000 0.0454
H228 H Uiso 0.87152 0.08867 0.33233 1.000 0.0331
H228' H Uiso 0.84205 0.01276 0.30357 1.000 0.0331
H229 H Uiso 0.72485 0.04244 0.40379 1.000 0.0380
H229' H Uiso 0.65194 0.00418 0.35386 1.000 0.0380
H230 H Uiso 0.52551 0.11768 0.35937 1.000 0.0431
H230' H Uiso 0.64557 0.16737 0.36348 1.000 0.0431
H231 H Uiso 0.56263 0.11189 0.25597 1.000 0.0334
H231' H Uiso 0.60923 0.19671 0.25900 1.000 0.0334
C31 C Uani 0.40502 0.01859 0.47582 0.500 0.0675
C32 C Uani 0.41955 0.08653 0.50107 0.500 0.0697
C33 C Uani 0.52630 0.09191 0.53568 0.500 0.0825
C34 C Uani 0.61852 0.02935 0.54503 0.500 0.0568
C35 C Uani 0.60399 -0.03859 0.51978 0.500 0.0420
C36 C Uani 0.49724 -0.04398 0.48518 0.500 0.0539
C37 C Uani 0.47704 -0.11274 0.45327 0.500 0.0771
H31 H Uiso 0.33283 0.01495 0.45241 0.500 0.0810
H32 H Uiso 0.35719 0.12883 0.49474 0.500 0.0836
H33 H Uiso 0.53613 0.13785 0.55275 0.500 0.0991
H34 H Uiso 0.69071 0.03298 0.56844 0.500 0.0682
H35 H Uiso 0.66635 -0.08090 0.52611 0.500 0.0504
H37 H Uiso 0.48647 -0.09765 0.40802 0.500 0.1156
H37' H Uiso 0.39213 -0.12956 0.46363 0.500 0.1156
H37" H Uiso 0.53944 -0.15561 0.46746 0.500 0.1156

loop_
_atom_type_symbol
_atom_type_description
_atom_type_scat_dispersion_real
_atom_type_scat_dispersion_imag
_atom_type_scat_source
Y Y -2.7962 3.5667 'International Tables Vol C Tables 4.2.6.8 and 6.1.1.4'
Si Si 0.0817 0.0704 'International Tables Vol C Tables 4.2.6.8 and 6.1.1.4'
O O 0.0106 0.0060 'International Tables Vol C Tables 4.2.6.8 and 6.1.1.4'
N N 0.0061 0.0033 'International Tables Vol C Tables 4.2.6.8 and 6.1.1.4'
H H 0.0000 0.0000 'International Tables Vol C Tables 4.2.6.8 and 6.1.1.4'
C C 0.0033 0.0016 'International Tables Vol C Tables 4.2.6.8 and 6.1.1.4'

loop_
_geom_angle_atom_site_label_1
_geom_angle_atom_site_label_2
_geom_angle_atom_site_label_3
_geom_angle
_geom_angle_publ_flag
O1 Y1 N11 83.65(9) yes
O1 Y1 N12 83.17(10) yes
O1 Y1 N13 152.12(10) yes
O1 Y1 C120 87.37(11) yes
O1 Y1 C124 85.74(13) yes
N11 Y1 N12 62.94(10) yes
N11 Y1 N13 74.85(10) yes
N11 Y1 C120 157.45(10) yes
N11 Y1 C124 89.86(14) yes
N12 Y1 N13 71.39(11) yes
N12 Y1 C120 95.51(11) yes
N12 Y1 C124 151.54(14) yes
N13 Y1 C120 105.86(12) yes
N13 Y1 C124 111.34(13) yes
C120 Y1 C124 110.10(14) yes
O2 Y2 N22 84.33(9) yes
O2 Y2 N23 152.13(10) yes
O2 Y2 C220 87.18(10) yes
O2 Y2 C224 88.49(10) yes
N21 Y2 N22 62.76(9) yes
N21 Y2 N23 74.49(11) yes
N21 Y2 C220 152.90(10) yes
N21 Y2 C224 99.31(10) yes
N22 Y2 N23 70.81(10) yes
N22 Y2 C220 91.18(11) yes
N22 Y2 C224 161.32(10) yes
N23 Y2 C220 105.25(12) yes
N23 Y2 C224 111.12(11) yes
C220 Y2 C224 105.70(12) yes
O2 Y2 N21 83.16(8) yes
C116 Si11 C117 112.5(2) yes
C116 Si11 C118 108.5(2) yes
C116 Si11 C119 111.24(19) yes
C117 Si11 C118 112.0(2) yes
C117 Si11 C119 105.0(2) yes
C118 Si11 C119 107.6(2) yes
C120 Si12 C121 115.47(18) yes
C120 Si12 C122 109.82(17) yes
C120 Si12 C123 112.5(2) yes
C121 Si12 C122 105.87(19) yes
C121 Si12 C123 104.8(2) yes
C122 Si12 C123 107.8(2) yes
C124 Si13 C125 114.1(2) yes
C124 Si13 C126 110.6(2) yes
C125 Si13 C126 105.7(2) yes
C125 Si13 C127 106.0(2) yes
C124 Si13 C127 114.5(2) yes
C126 Si13 C127 105.2(3) yes
C216 Si21 C217 114.4(2) yes
C216 Si21 C218 108.03(17) yes
C218 Si21 C219 110.19(17) yes
C216 Si21 C219 106.69(17) yes
C217 Si21 C218 110.63(19) yes
C217 Si21 C219 106.8(2) yes
C220 Si22 C222 111.20(19) yes
C220 Si22 C223 113.76(18) yes
C221 Si22 C222 106.1(2) yes
C220 Si22 C221 112.92(17) yes
C221 Si22 C223 105.79(18) yes
C222 Si22 C223 106.6(2) yes
C225 Si23 C227 107.25(19) yes
C224 Si23 C227 111.78(17) yes
C225 Si23 C226 104.96(18) yes
C224 Si23 C225 112.05(16) yes
C224 Si23 C226 113.93(17) yes
C226 Si23 C227 106.36(18) yes
Y1 O1 C128 125.8(3) yes
Y1 O1 C131 125.6(2) yes
C128 O1 C131 107.8(3) yes
Y2 O2 C228 126.5(2) yes
Y2 O2 C231 123.1(2) yes
C228 O2 C231 108.6(3) yes
Y1 N11 C11 111.6(2) yes
Y1 N11 C15 99.0(2) yes
Y1 N11 C16 119.5(2) yes
C11 N11 C15 109.5(3) yes
C11 N11 C16 108.9(3) yes
C15 N11 C16 107.7(3) yes
Y1 N12 C13 106.7(2) yes
Y1 N12 C17 114.0(2) yes
Y1 N12 C12 108.0(2) yes
C13 N12 C17 109.4(3) yes
C12 N12 C13 111.0(3) yes
C12 N12 C17 107.8(3) yes
Y1 N13 C19 130.2(2) yes
C14 N13 C19 118.1(3) yes
Y1 N13 C14 111.0(2) yes
Y2 N21 C26 117.4(2) yes
C21 N21 C25 109.5(3) yes
Y2 N21 C21 113.0(2) yes
Y2 N21 C25 100.2(2) yes
C21 N21 C26 108.5(3) yes
C25 N21 C26 107.8(3) yes
C22 N22 C27 108.6(3) yes
Y2 N22 C22 105.9(2) yes
Y2 N22 C23 106.38(19) yes
Y2 N22 C27 114.7(2) yes
C22 N22 C23 111.1(3) yes
C23 N22 C27 110.1(3) yes
Y2 N23 C24 111.9(2) yes
Y2 N23 C29 129.1(2) yes
C24 N23 C29 118.9(3) yes
N11 C11 C12 114.3(3) yes
N12 C12 C11 112.1(3) yes
N12 C13 C14 112.4(3) yes
C13 C14 C18 106.3(3) no
C15 C14 C18 105.9(3) no
C13 C14 C15 112.4(3) no
N13 C14 C13 106.9(3) yes
N13 C14 C15 107.8(3) yes
N13 C14 C18 117.6(3) yes
N11 C15 C14 114.0(3) yes
C110 C19 C116 108.1(3) no
N13 C19 C116 108.2(3) yes
N13 C19 C110 114.2(3) yes
C19 C110 C111 121.7(4) no
C19 C110 C115 120.9(4) no
C111 C110 C115 117.4(4) no
C110 C111 C112 121.2(4) no
N11 C11 H11' 109.00 no
C12 C11 H11 109.00 no
C12 C11 H11' 109.00 no
H11 C11 H11' 108.00 no
N11 C11 H11 109.00 no
N12 C12 H12' 109.00 no
C11 C12 H12 109.00 no
H12 C12 H12' 108.00 no
N12 C12 H12 109.00 no
C11 C12 H12' 109.00 no
C111 C112 C113 120.3(6) no
C14 C13 H13 109.00 no
N12 C13 H13 109.00 no
C112 C113 C114 118.8(6) no
H13 C13 H13' 108.00 no
C14 C13 H13' 109.00 no
N12 C13 H13' 109.00 no
C113 C114 C115 121.4(6) no
N11 C15 H15' 109.00 no
C14 C15 H15 109.00 no
C14 C15 H15' 109.00 no
H15 C15 H15' 108.00 no
C110 C115 C114 120.8(5) no
N11 C15 H15 109.00 no
Si11 C116 C19 118.0(3) yes
H16' C16 H16" 109.4(16) no
N11 C16 H16 109.4(8) no
N11 C16 H16' 109.6(12) no
H16 C16 H16" 109.4(18) no
H16 C16 H16' 109.4(17) no
N11 C16 H16" 109.6(11) no
N12 C17 H17' 109.00 no
N12 C17 H17" 109.00 no
H17 C17 H17" 110.00 no
H17 C17 H17' 109.00 no
N12 C17 H17 109.00 no
H17' C17 H17" 109.00 no
C14 C18 H18' 109.00 no
C14 C18 H18" 109.00 no
H18 C18 H18' 109.00 no
C14 C18 H18 109.00 no
H18 C18 H18" 109.00 no
H18' C18 H18" 109.00 no
N13 C19 H19 109.00 no
C116 C19 H19 109.00 no
C110 C19 H19 109.00 no
Y1 C120 Si12 123.33(16) yes
Y1 C124 Si13 135.7(2) yes
O1 C128 C129 107.7(5) yes
C128 C129 C130 108.9(5) no
C129 C130 C131 104.1(5) no
O1 C131 C130 105.7(4) yes
C110 C111 H111 119.00 no
C112 C111 H111 119.00 no
C111 C112 H112 120.00 no
C113 C112 H112 120.00 no
C112 C113 H113 121.00 no
C114 C113 H113 121.00 no
C115 C114 H114 119.00 no
C113 C114 H114 119.00 no
C110 C115 H115 120.00 no
C114 C115 H115 120.00 no
Si11 C116 H116' 108.00 no
C19 C116 H116 108.00 no
H116' C116 H116 107.00 no
Si11 C116 H116 108.00 no
C19 C116 H116' 108.00 no
Si11 C117 H117 109.00 no
Si11 C117 H117' 109.00 no
Si11 C117 H117" 109.00 no
H117" C117 H117 109.00 no
H117' C117 H117 109.00 no
H117' C117 H117" 110.00 no
H118' C118 H118 110.00 no
H118' C118 H118" 110.00 no
Si11 C118 H118 109.00 no
H118" C118 H118 109.00 no
Si11 C118 H118" 109.00 no
Si11 C118 H118' 109.00 no
Si11 C119 H119" 109.00 no
Si11 C119 H119' 109.00 no
H119' C119 H119" 109.00 no
H119' C119 H119 109.00 no
Si11 C119 H119 109.00 no
H119" C119 H119 110.00 no
Y1 C120 H120 106.00 no
Si12 C120 H120' 107.00 no
Y1 C120 H120' 106.00 no
H120' C120 H120 107.00 no
Si12 C120 H120 107.00 no
Si12 C121 H121 109.00 no
N21 C21 C22 113.1(3) yes
H121" C121 H121 110.00 no
H121' C121 H121" 109.00 no
H121' C121 H121 110.00 no
Si12 C121 H121' 109.00 no
Si12 C121 H121" 109.00 no
H122' C122 H122 109.00 no
H122" C122 H122 110.00 no
Si12 C122 H122 109.00 no
Si12 C122 H122' 109.00 no
Si12 C122 H122" 109.00 no
H122' C122 H122" 110.00 no
N22 C22 C21 113.2(3) yes
Si12 C123 H123' 109.00 no
N22 C23 C24 112.6(3) yes
Si12 C123 H123 110.00 no
H123' C123 H123" 109.00 no
Si12 C123 H123" 109.00 no
H123" C123 H123 110.00 no
H123' C123 H123 109.00 no
N23 C24 C25 107.7(3) yes
N23 C24 C23 107.3(3) yes
Y1 C124 H124' 103.00 no
Y1 C124 H124 103.00 no
N23 C24 C28 116.4(3) yes
C23 C24 C25 111.4(3) no
C23 C24 C28 107.6(3) no
C25 C24 C28 106.4(3) no
Si13 C124 H124' 103.00 no
Si13 C124 H124 103.00 no
H124' C124 H124 105.00 no
N21 C25 C24 113.9(3) yes
H125' C125 H125 109.00 no
H125" C125 H125 109.00 no
Si13 C125 H125' 109.00 no
Si13 C125 H125" 109.00 no
Si13 C125 H125 109.00 no
H125' C125 H125" 109.00 no
H126" C126 H126 109.00 no
Si13 C126 H126 109.00 no
Si13 C126 H126' 110.00 no
Si13 C126 H126" 110.00 no
H126' C126 H126" 109.00 no
H126' C126 H126 109.00 no
Si13 C127 H127' 110.00 no
Si13 C127 H127 109.00 no
H127' C127 H127" 110.00 no
Si13 C127 H127" 109.00 no
H127" C127 H127 109.00 no
H127' C127 H127 109.00 no
C129 C128 H128' 110.00 no
O1 C128 H128 110.00 no
O1 C128 H128' 110.00 no
H128' C128 H128 108.00 no
C129 C128 H128 110.00 no
N23 C29 C216 107.2(3) yes
N23 C29 C210 115.7(3) yes
C128 C129 H129' 110.00 no
C128 C129 H129 110.00 no
C130 C129 H129' 110.00 no
C130 C129 H129 110.00 no
H129' C129 H129 108.00 no
C210 C29 C216 108.2(3) no
C129 C130 H130 111.00 no
C131 C130 H130' 111.00 no
C129 C130 H130' 111.00 no
H130' C130 H130 109.00 no
C131 C130 H130 111.00 no
O1 C131 H131' 111.00 no
O1 C131 H131 111.00 no
C130 C131 H131 111.00 no
H131' C131 H131 109.00 no
C130 C131 H131' 111.00 no
N21 C21 H21 109.00 no
N21 C21 H21' 109.00 no
C22 C21 H21 109.00 no
C22 C21 H21' 109.00 no
H21 C21 H21' 108.00 no
N22 C22 H22 109.00 no
N22 C22 H22' 109.00 no
C21 C22 H22 109.00 no
C21 C22 H22' 109.00 no
H22 C22 H22' 108.00 no
N22 C23 H23 109.00 no
N22 C23 H23' 109.00 no
C24 C23 H23 109.00 no
C24 C23 H23' 109.00 no
H23 C23 H23' 108.00 no
N21 C25 H25' 109.00 no
C24 C25 H25 109.00 no
C24 C25 H25' 109.00 no
H25 C25 H25' 108.00 no
N21 C25 H25 109.00 no
N21 C26 H26 109.5(11) no
N21 C26 H26" 109.5(10) no
H26 C26 H26' 109.5(16) no
N21 C26 H26' 109.5(7) no
H26' C26 H26" 109.4(17) no
H26 C26 H26" 109.4(16) no
N22 C27 H27 109.00 no
N22 C27 H27' 109.00 no
H27 C27 H27' 109.00 no
H27 C27 H27" 110.00 no
N22 C27 H27" 110.00 no
H27' C27 H27" 109.00 no
C24 C28 H28 109.00 no
C24 C28 H28' 109.00 no
C24 C28 H28" 109.00 no
H28 C28 H28' 109.00 no
H28 C28 H28" 109.00 no
H28' C28 H28" 109.00 no
N23 C29 H29 109.00 no
C210 C29 H29 109.00 no
C216 C29 H29 109.00 no
C211 C210 C215 118.0(4) no
C29 C210 C211 121.4(3) no
C29 C210 C215 120.6(3) no
C210 C211 C212 121.3(4) no
C211 C212 C213 120.2(4) no
C212 C213 C214 119.1(4) no
C213 C214 C215 120.4(4) no
C210 C215 C214 120.9(4) no
Si21 C216 C29 121.0(3) yes
Y2 C220 Si22 130.74(18) yes
Y2 C224 Si23 140.13(19) yes
O2 C228 C229 105.9(3) yes
C228 C229 C230 102.3(3) no
C229 C230 C231 102.2(3) no
O2 C231 C230 105.0(3) yes
C32 C31 C36 120.00 no
C31 C32 C33 120.00 no
C32 C33 C34 120.00 no
C33 C34 C35 120.01 no
C34 C35 C36 120.00 no
C31 C36 C37 116.17 no
C31 C36 C35 119.99 no
C35 C36 C37 123.75 no
C210 C211 H211 119.00 no
C212 C211 H211 119.00 no
C213 C212 H212 120.00 no
C211 C212 H212 120.00 no
C212 C213 H213 120.00 no
C214 C213 H213 121.00 no
C215 C214 H214 120.00 no
C213 C214 H214 120.00 no
C210 C215 H215 120.00 no
C214 C215 H215 119.00 no
C29 C216 H216 107.00 no
Si21 C216 H216' 107.00 no
Si21 C216 H216 107.00 no
H216' C216 H216 107.00 no
C29 C216 H216' 107.00 no
Si21 C217 H217" 109.00 no
Si21 C217 H217 109.00 no
Si21 C217 H217' 109.00 no
H217' C217 H217 110.00 no
H217" C217 H217 109.00 no
H217' C217 H217" 110.00 no
Si21 C218 H218' 109.00 no
Si21 C218 H218" 109.00 no
Si21 C218 H218 109.00 no
H218' C218 H218" 109.00 no
H218' C218 H218 110.00 no
H218" C218 H218 109.00 no
Si21 C219 H219' 109.00 no
Si21 C219 H219 109.00 no
H219' C219 H219" 110.00 no
H219' C219 H219 109.00 no
H219" C219 H219 109.00 no
Si21 C219 H219" 109.00 no
Y2 C220 H220 105.00 no
Si22 C220 H220' 105.00 no
Y2 C220 H220' 105.00 no
H220' C220 H220 106.00 no
Si22 C220 H220 105.00 no
H221' C221 H221 109.00 no
H221" C221 H221 110.00 no
Si22 C221 H221' 109.00 no
Si22 C221 H221" 109.00 no
Si22 C221 H221 109.00 no
H221' C221 H221" 110.00 no
Si22 C222 H222" 109.00 no
Si22 C222 H222 109.00 no
H222' C222 H222" 109.00 no
H222' C222 H222 109.00 no
H222" C222 H222 109.00 no
Si22 C222 H222' 109.00 no
Si22 C223 H223" 110.00 no
Si22 C223 H223 109.00 no
Si22 C223 H223' 110.00 no
H223' C223 H223" 109.00 no
H223' C223 H223 109.00 no
H223" C223 H223 109.00 no
Y2 C224 H224' 102.00 no
Y2 C224 H224 102.00 no
Si23 C224 H224' 102.00 no
Si23 C224 H224 102.00 no
H224' C224 H224 105.00 no
Si23 C225 H225" 110.00 no
Si23 C225 H225 109.00 no
H225' C225 H225" 110.00 no
H225' C225 H225 109.00 no
H225" C225 H225 110.00 no
Si23 C225 H225' 109.00 no
Si23 C226 H226' 109.00 no
H226' C226 H226" 110.00 no
Si23 C226 H226" 109.00 no
Si23 C226 H226 109.00 no
H226' C226 H226 109.00 no
H226" C226 H226 110.00 no
H227' C227 H227" 109.00 no
Si23 C227 H227' 109.00 no
Si23 C227 H227" 109.00 no
H227' C227 H227 109.00 no
H227" C227 H227 109.00 no
Si23 C227 H227 109.00 no
O2 C228 H228' 111.00 no
O2 C228 H228 111.00 no
C229 C228 H228 111.00 no
H228' C228 H228 109.00 no
C229 C228 H228' 110.00 no
C228 C229 H229' 111.00 no
C228 C229 H229 111.00 no
C230 C229 H229' 111.00 no
C230 C229 H229 111.00 no
H229' C229 H229 109.00 no
C229 C230 H230' 111.00 no
C229 C230 H230 111.00 no
C231 C230 H230 111.00 no
H230' C230 H230 109.00 no
C231 C230 H230' 111.00 no
O2 C231 H231' 111.00 no
O2 C231 H231 111.00 no
C230 C231 H231 111.00 no
H231' C231 H231 109.00 no
C230 C231 H231' 111.00 no
C32 C31 H31 120.00 no
C36 C31 H31 120.00 no
C31 C32 H32 120.00 no
C33 C32 H32 120.00 no
C32 C33 H33 120.00 no
C34 C33 H33 120.00 no
C33 C34 H34 120.00 no
C35 C34 H34 120.00 no
C34 C35 H35 120.00 no
C36 C35 H35 120.00 no
C36 C37 H37 109.00 no
C36 C37 H37' 109.00 no
C36 C37 H37" 109.00 no
H37 C37 H37' 109.00 no
H37 C37 H37" 109.00 no
H37' C37 H37" 109.00 no

loop_
_geom_bond_atom_site_label_1
_geom_bond_atom_site_label_2
_geom_bond_distance
_geom_bond_publ_flag
Y1 O1 2.487(3) yes
Y1 N11 2.695(3) yes
Y1 N12 2.589(3) yes
Y1 N13 2.215(3) yes
Y1 C120 2.469(3) yes
Y1 C124 2.446(4) yes
Y2 O2 2.449(2) yes
Y2 N21 2.656(3) yes
Y2 N22 2.627(3) yes
Y2 N23 2.217(3) yes
Y2 C220 2.455(3) yes
Y2 C224 2.453(4) yes
Si11 C118 1.881(5) yes
Si11 C116 1.887(4) yes
Si11 C117 1.868(5) yes
Si11 C119 1.871(5) yes
Si12 C122 1.872(4) yes
Si12 C120 1.838(4) yes
Si12 C121 1.892(5) yes
Si12 C123 1.880(4) yes
Si13 C124 1.826(4) yes
Si13 C125 1.878(4) yes
Si13 C127 1.856(5) yes
Si13 C126 1.878(5) yes
Si21 C217 1.867(4) yes
Si21 C218 1.863(4) yes
Si21 C216 1.871(4) yes
Si21 C219 1.874(4) yes
Si22 C220 1.822(4) yes
Si22 C221 1.886(4) yes
Si22 C223 1.877(4) yes
Si22 C222 1.869(5) yes
Si23 C225 1.884(3) yes
Si23 C224 1.835(4) yes
Si23 C226 1.884(4) yes
Si23 C227 1.876(4) yes
O1 C128 1.438(6) yes
O1 C131 1.448(5) yes
O2 C228 1.463(5) yes
O2 C231 1.461(5) yes
N11 C11 1.493(5) yes
N11 C15 1.494(5) yes
N11 C16 1.481(5) yes
N12 C12 1.480(5) yes
N12 C17 1.491(5) yes
N12 C13 1.488(5) yes
N13 C14 1.484(5) yes
N13 C19 1.465(5) yes
N21 C21 1.492(5) yes
N21 C25 1.495(5) yes
N21 C26 1.471(5) yes
N22 C22 1.483(5) yes
N22 C23 1.492(5) yes
N22 C27 1.476(5) yes
N23 C24 1.477(5) yes
N23 C29 1.453(5) yes
C11 C12 1.523(6) no
C13 C14 1.533(6) no
C14 C15 1.542(6) no
C14 C18 1.540(6) no
C19 C116 1.551(5) no
C19 C110 1.522(6) no
C110 C115 1.398(6) no
C110 C111 1.391(6) no
C11 H11 0.9900 no
C111 C112 1.387(8) no
C11 H11' 0.9900 no
C12 H12' 0.9900 no
C112 C113 1.391(9) no
C12 H12 0.9900 no
C113 C114 1.360(11) no
C13 H13 0.9900 no
C13 H13' 0.9900 no
C114 C115 1.385(8) no
C15 H15 0.9900 no
C15 H15' 0.9900 no
C16 H16" 0.98(2) no
C16 H16' 0.98(2) no
C16 H16 0.98(2) no
C17 H17' 0.9800 no
C17 H17 0.9800 no
C17 H17" 0.9800 no
C18 H18' 0.9800 no
C18 H18" 0.9800 no
C18 H18 0.9800 no
C19 H19 1.0000 no
C128 C129 1.441(8) no
C129 C130 1.434(10) no
C130 C131 1.509(6) no
C111 H111 0.9500 no
C112 H112 0.9500 no
C113 H113 0.9500 no
C114 H114 0.9500 no
C115 H115 0.9500 no
C116 H116' 0.9900 no
C116 H116 0.9900 no
C117 H117 0.9800 no
C117 H117' 0.9800 no
C117 H117" 0.9800 no
C118 H118' 0.9800 no
C118 H118 0.9800 no
C118 H118" 0.9800 no
C119 H119" 0.9800 no
C119 H119' 0.9800 no
C119 H119 0.9800 no
C120 H120' 0.9900 no
C120 H120 0.9900 no
C21 C22 1.513(5) no
C121 H121 0.9800 no
C121 H121' 0.9800 no
C121 H121" 0.9800 no
C122 H122' 0.9800 no
C122 H122 0.9800 no
C122 H122" 0.9800 no
C123 H123' 0.9800 no
C23 C24 1.542(5) no
C123 H123" 0.9800 no
C123 H123 0.9800 no
C24 C25 1.526(5) no
C124 H124' 0.9900 no
C124 H124 0.9900 no
C24 C28 1.533(5) no
C125 H125' 0.9800 no
C125 H125" 0.9800 no
C125 H125 0.9800 no
C126 H126" 0.9800 no
C126 H126 0.9800 no
C126 H126' 0.9800 no
C127 H127' 0.9800 no
C127 H127 0.9800 no
C127 H127" 0.9800 no
C128 H128' 0.9900 no
C128 H128 0.9900 no
C129 H129 0.9900 no
C29 C216 1.550(5) no
C129 H129' 0.9900 no
C29 C210 1.545(5) no
C130 H130' 0.9900 no
C130 H130 0.9900 no
C131 H131' 0.9900 no
C131 H131 0.9900 no
C21 H21' 0.9900 no
C21 H21 0.9900 no
C22 H22 0.9900 no
C22 H22' 0.9900 no
C23 H23' 0.9900 no
C23 H23 0.9900 no
C25 H25' 0.9900 no
C25 H25 0.9900 no
C26 H26' 0.962(19) no
C26 H26" 0.962(19) no
C26 H26 0.962(19) no
C27 H27" 0.9800 no
C27 H27 0.9800 no
C27 H27' 0.9800 no
C28 H28 0.9800 no
C28 H28" 0.9800 no
C28 H28' 0.9800 no
C29 H29 1.0000 no
C210 C215 1.392(5) no
C210 C211 1.383(6) no
C211 C212 1.397(6) no
C212 C213 1.380(6) no
C213 C214 1.389(6) no
C214 C215 1.393(6) no
C228 C229 1.504(6) no
C229 C230 1.517(6) no
C230 C231 1.508(6) no
C31 C32 1.4048 no
C31 C36 1.4050 no
C32 C33 1.4048 no
C33 C34 1.4048 no
C34 C35 1.4048 no
C35 C36 1.4048 no
C36 C37 1.5114 no
C211 H211 0.9500 no
C212 H212 0.9500 no
C213 H213 0.9500 no
C214 H214 0.9500 no
C215 H215 0.9500 no
C216 H216 0.9900 no
C216 H216' 0.9900 no
C217 H217' 0.9800 no
C217 H217" 0.9800 no
C217 H217 0.9800 no
C218 H218' 0.9800 no
C218 H218" 0.9800 no
C218 H218 0.9800 no
C219 H219' 0.9800 no
C219 H219" 0.9800 no
C219 H219 0.9800 no
C220 H220' 0.9900 no
C220 H220 0.9900 no
C221 H221 0.9800 no
C221 H221' 0.9800 no
C221 H221" 0.9800 no
C222 H222 0.9800 no
C222 H222" 0.9800 no
C222 H222' 0.9800 no
C223 H223' 0.9800 no
C223 H223" 0.9800 no
C223 H223 0.9800 no
C224 H224' 0.9900 no
C224 H224 0.9900 no
C225 H225' 0.9800 no
C225 H225" 0.9800 no
C225 H225 0.9800 no
C226 H226" 0.9800 no
C226 H226' 0.9800 no
C226 H226 0.9800 no
C227 H227 0.9800 no
C227 H227' 0.9800 no
C227 H227" 0.9800 no
C228 H228' 0.9900 no
C228 H228 0.9900 no
C229 H229' 0.9900 no
C229 H229 0.9900 no
C230 H230' 0.9900 no
C230 H230 0.9900 no
C231 H231' 0.9900 no
C231 H231 0.9900 no
C31 H31 0.9500 no
C32 H32 0.9500 no
C33 H33 0.9500 no
C34 H34 0.9500 no
C35 H35 0.9500 no
C37 H37 0.9800 no
C37 H37' 0.9800 no
C37 H37" 0.9800 no

loop_
_geom_contact_atom_site_label_1
_geom_contact_atom_site_label_2
_geom_contact_distance
_geom_contact_site_symmetry_2
_geom_contact_publ_flag
Y2 C215 4.384(4) . no
Y1 H116' 3.2100 . no
Y1 H125" 3.9100 . no
Y1 H111 3.8700 . no
Y1 H123" 3.9100 . no
Y1 H122 3.8000 . no
Y1 H116 3.0100 . no
Y2 H215 3.7000 . no
Y2 H216 3.1300 . no
Y2 H216' 2.9300 . no
Si11 C115 3.718(5) . no
Si21 C211 3.741(4) . no
Si12 H131' 3.4100 . no
Si13 H116 3.2700 . no
Si13 H16' 3.29(2) . no
Si23 H26' 3.313(18) . no
O1 C12 3.208(5) . no
O1 C124 3.356(5) . no
O2 C22 3.214(4) . no
O2 C220 3.381(4) . no
O1 H12' 2.5700 . no
O2 H22 2.5800 . no
N11 C14 2.547(5) . no
N11 N12 2.760(5) . no
N11 N13 3.008(4) . no
N11 C12 2.534(5) . no
N11 C13 2.994(5) . no
N12 C11 2.492(5) . no
N12 C14 2.510(5) . no
N12 C15 3.083(5) . no
N12 N13 2.819(4) . no
N12 N11 2.760(5) . no
N13 N12 2.819(4) . no
N13 N11 3.008(4) . no
N13 C13 2.424(5) . no
N13 C15 2.446(5) . no
N21 C24 2.532(5) . no
N21 N22 2.751(4) . no
N21 N23 2.970(5) . no
N21 C22 2.507(5) . no
N21 C23 2.975(5) . no
N22 C21 2.501(5) . no
N22 N21 2.751(4) . no
N22 C24 2.524(5) . no
N22 C25 3.079(5) . no
N22 N23 2.826(4) . no
N23 N22 2.826(4) . no
N23 C23 2.432(4) . no
N23 N21 2.970(5) . no
N23 C25 2.425(5) . no
N13 H111 2.8300 . no
N23 H215 2.7700 . no
C18 C115 3.381(6) . no
C18 C110 3.090(5) . no
C28 C211 3.589(6) . no
C28 C210 3.183(6) . no
C35 C221 3.5826 2_756 no
C110 C117 3.432(6) . no
C110 C18 3.090(5) . no
C11 H13' 2.7900 . no
C12 H225" 3.0500 . no
C13 H11' 2.9700 . no
C115 C18 3.381(6) . no
C115 Si11 3.718(5) . no
C115 C117 3.512(7) . no
C117 C115 3.512(7) . no
C117 C110 3.432(6) . no
C18 H19 2.7100 . no
C19 H18 2.8700 . no
C19 H18" 2.7600 . no
C120 C131 3.519(6) . no
C21 H23 2.7900 . no
C23 H21 2.9800 . no
C23 H28" 3.0800 2_755 no
C124 C128 3.560(7) . no
C124 O1 3.356(5) . no
C26 H217' 2.8600 1_455 no
C26 H225 2.9500 . no
C27 H126" 3.1000 1_645 no
C28 H23' 3.0200 2_755 no
C28 H29 2.6300 . no
C29 H28 2.8100 . no
C29 H28" 2.7500 . no
C31 H229 2.9900 2_656 no
C34 H117 2.9700 2_666 no
C35 H230 3.0900 2_656 no
C35 H229 2.9900 . no
C37 H121 3.0300 1_545 no
C210 C28 3.183(6) . no
C210 C217 3.595(6) . no
C110 H18 2.5700 . no
C110 H117' 2.8700 . no
C211 C217 3.563(6) . no
C111 H116' 2.8300 . no
C211 C28 3.589(6) . no
C211 Si21 3.741(4) . no
C113 H12 2.8100 2_666 no
C113 H230' 2.8500 2_666 no
C114 H117' 2.9100 . no
C115 H117' 2.7000 . no
C215 Y2 4.384(4) . no
C115 H18 2.7400 . no
C116 H125" 3.0300 . no
C217 C211 3.563(6) . no
C217 C210 3.595(6) . no
C118 H223' 3.0700 2_666 no
C118 H19 3.0300 . no
C119 H126 2.9500 . no
C220 O2 3.381(4) . no
C220 C27 3.483(5) . no
C220 C228 3.463(5) . no
C120 H131' 2.8400 . no
C121 H37 2.9900 1_565 no
C221 C35 3.5826 2_756 no
C122 H119" 3.0200 . no
C123 H131' 2.9500 . no
C124 H128 2.9300 . no
C124 H116 3.0900 . no
C125 H16' 3.05(2) . no
C126 H119' 2.9500 . no
C128 H124' 2.8500 . no
C128 H16 3.07(2) . no
C131 H127' 3.0900 1_655 no
C131 H12' 2.9600 . no
C131 H120' 2.9700 . no
C210 H217 3.0800 . no
C210 H28" 2.5800 . no
C211 H28" 2.8400 . no
C211 H217 2.7800 . no
C212 H217 3.0500 . no
C212 H22' 2.8900 2_755 no
C213 H21 2.9800 2_755 no
C214 H26 2.954(18) 1_655 no
C215 H23' 3.0300 . no
C215 H216 2.8800 . no
C217 H130' 3.0600 2_765 no
C218 H29 3.0400 . no
C219 H128' 3.1000 1_655 no
C220 H228 3.0500 . no
C220 H216 3.0700 . no
C221 H31 2.9600 1_655 no
C221 H35 3.0600 2_756 no
C221 H118" 3.0900 2_666 no
C223 H224' 3.0900 . no
C224 H216' 2.8500 . no
C224 H231' 2.9900 . no
C224 H223 3.0600 . no
C227 H218 3.0300 2_765 no
C228 H220 2.8300 . no
C228 H22 3.0300 . no
C231 H224 3.0300 . no
C231 H26" 2.870(19) . no
H116' C111 2.8300 . no
H116' H111 2.5700 . no
H116' Y1 3.2100 . no
H117' C110 2.8700 . no
H117' H223" 2.5900 2_666 no
H117' C114 2.9100 . no
H117' C115 2.7000 . no
H117" H228 2.5700 2_666 no
H118" H221' 2.4600 2_666 no
H118" C221 3.0900 2_666 no
H118" H32 2.4900 2_566 no
H119' H126 2.1500 . no
H119' C126 2.9500 . no
H119" C122 3.0200 . no
H119" H122" 2.4700 . no
H120' H131' 2.2300 . no
H120' C131 2.9700 . no
H11 H16" 2.5900 . no
H11 H128' 2.5200 . no
H11 H16 2.2300 . no
H11' C13 2.9700 . no
H11' H13' 2.5300 . no
H11' H15 2.0900 . no
H122' H220 2.4200 1_465 no
H12 H225" 2.5700 . no
H12 C113 2.8100 2_666 no
H12 H113 2.4200 2_666 no
H12 H17 2.3900 . no
H12 H13' 2.3200 . no
H12' C131 2.9600 . no
H12' H17" 2.3500 . no
H12' O1 2.5700 . no
H12' H131 2.4500 . no
H122" H119" 2.4700 . no
H122" H34 2.5800 2_666 no
H13 H17' 2.2900 . no
H13 H18 2.3900 . no
H13 H17 2.4700 . no
H13' H11' 2.5300 . no
H13' H18' 2.4400 . no
H13' H12 2.3200 . no
H13' C11 2.7900 . no
H123" Y1 3.9100 . no
H15 H16" 2.5200 . no
H15 H18' 2.2900 . no
H15 H11' 2.0900 . no
H15' H16" 2.6000 . no
H15' H18" 2.5300 . no
H15' H16' 2.2800 . no
H124' H128 2.1100 . no
H124' C128 2.8500 . no
H16 H11 2.2300 . no
H16 H128' 2.4000 . no
H16 C128 3.07(2) . no
H16' C125 3.05(2) . no
H16' Si13 3.29(2) . no
H16' H125 2.3900 . no
H16' H15' 2.2800 . no
H16" H15' 2.6000 . no
H16" H15 2.5200 . no
H16" H11 2.5900 . no
H17 H13 2.4700 . no
H17 H12 2.3900 . no
H17' H13 2.2900 . no
H17" H12' 2.3500 . no
H17" H127' 2.4300 1_655 no
H17" H131 2.5800 . no
H125" H116 2.3400 . no
H125" Y1 3.9100 . no
H125" C116 3.0300 . no
H18 H13 2.3900 . no
H18 C19 2.8700 . no
H18 C110 2.5700 . no
H18 C115 2.7400 . no
H18' H15 2.2900 . no
H18' H13' 2.4400 . no
H18" H18" 2.4900 2_566 no
H18" H15' 2.5300 . no
H18" H19 2.2400 . no
H18" C19 2.7600 . no
H19 H18" 2.2400 . no
H19 H118 2.5900 . no
H19 H115 2.3700 . no
H19 C118 3.0300 . no
H19 C18 2.7100 . no
H126" C27 3.1000 1_465 no
H127' H17" 2.4300 1_455 no
H127' C131 3.0900 1_455 no
H21 C23 2.9800 . no
H21 H23 2.5200 . no
H21 H213 2.6000 2_755 no
H21 H25' 2.0700 . no
H21 C213 2.9800 2_755 no
H21' H231 2.5500 . no
H21' H26 2.5300 . no
H21' H26" 2.2400 . no
H22 C228 3.0300 . no
H22 O2 2.5800 . no
H22 H27 2.3800 . no
H22' C212 2.8900 2_755 no
H22' H27" 2.3700 . no
H22' H23 2.3400 . no
H128' C219 3.1000 1_455 no
H128' H219 2.5900 1_455 no
H128' H16 2.4000 . no
H128' H11 2.5200 . no
H23 H21 2.5200 . no
H23 C21 2.7900 . no
H23 H22' 2.3400 . no
H23 H28' 2.4500 . no
H23 H25' 2.5700 . no
H23' H27' 2.2600 . no
H23' C215 3.0300 . no
H23' H27" 2.5300 . no
H23' H28" 2.4500 . no
H23' C28 3.0200 2_755 no
H23' H28" 2.5200 2_755 no
H130' C217 3.0600 2_765 no
H130' H217 2.5000 2_765 no
H25 H28 2.4700 . no
H25 H26 2.5900 . no
H25 H26' 2.2400 . no
H25' H21 2.0700 . no
H25' H26 2.5500 . no
H25' H28' 2.3500 . no
H25' H23 2.5700 . no
H131' C120 2.8400 . no
H131' C123 2.9500 . no
H131' H120' 2.2300 . no
H131' Si12 3.4100 . no
H131' H123 2.4200 . no
H26 H25 2.5900 . no
H26 C214 2.954(18) 1_455 no
H26 H25' 2.5500 . no
H26 H217' 2.5700 1_455 no
H26 H21' 2.5300 . no
H26' H225 2.3900 . no
H26' H217' 2.5000 1_455 no
H26' H227" 2.3600 . no
H26' Si23 3.313(18) . no
H26' H25 2.2400 . no
H26" C231 2.870(19) . no
H26" H222 2.3300 1_455 no
H26" H231 2.4200 . no
H26" H21' 2.2400 . no
H26" H231' 2.5800 . no
H216' H224' 2.5500 . no
H216' C224 2.8500 . no
H216' Y2 2.9300 . no
H27 H228' 2.5200 . no
H27 H22 2.3800 . no
H27' H23' 2.2600 . no
H27' H215 2.5600 . no
H27" H23' 2.5300 . no
H27" H22' 2.3700 . no
H217' C26 2.8600 1_655 no
H217' H26' 2.5000 1_655 no
H217' H26 2.5700 1_655 no
H28 C29 2.8100 . no
H28 H29 2.2500 . no
H28 H25 2.4700 . no
H28' H23 2.4500 . no
H28' H25' 2.3500 . no
H28" C29 2.7500 . no
H28" H23' 2.4500 . no
H28" C210 2.5800 . no
H28" C211 2.8400 . no
H28" C23 3.0800 2_755 no
H28" H23' 2.5200 2_755 no
H29 C218 3.0400 . no
H29 C28 2.6300 . no
H29 H28 2.2500 . no
H29 H211 2.4000 . no
H218" H211 2.5600 . no
H31 C221 2.9600 1_455 no
H31 H37' 2.5300 . no
H219' H222" 2.5200 . no
H32 H118" 2.4900 2_566 no
H220' H215 2.3000 . no
H34 H122" 2.5800 2_666 no
H221' H118" 2.4600 2_666 no
H221' H35 2.5300 2_756 no
H35 H37" 2.4700 . no
H35 H221' 2.5300 2_756 no
H35 C221 3.0600 2_756 no
H37 H121 2.0600 1_545 no
H37 C121 2.9900 1_545 no
H37' H117 2.4800 1_545 no
H37' H31 2.5300 . no
H37" H35 2.4700 . no
H222" H219' 2.5200 . no
H222" H216 2.5000 . no
H223' C118 3.0700 2_666 no
H223' H118 2.5400 2_666 no
H223" H117' 2.5900 2_666 no
H224' H216' 2.5500 . no
H224' C223 3.0900 . no
H224' H223 2.2800 . no
H225" H12 2.5700 . no
H225" C12 3.0500 . no
H227" H26' 2.3600 . no
H228' H27 2.5200 . no
H229' H121 2.4800 1_545 no
H230' C113 2.8500 2_666 no
H231' C224 2.9900 . no
H231' H26" 2.5800 . no
H231' H224 2.3300 . no
H111 N13 2.8300 . no
H111 H120 2.5800 . no
H111 H116' 2.5700 . no
H111 Y1 3.8700 . no
H113 H12 2.4200 2_666 no
H115 H19 2.3700 . no
H115 H118 2.5400 . no
H116 C124 3.0900 . no
H116 H125" 2.3400 . no
H116 Y1 3.0100 . no
H116 Si13 3.2700 . no
H117 C34 2.9700 2_666 no
H117 H37' 2.4800 1_565 no
H118 H115 2.5400 . no
H118 H19 2.5900 . no
H118 H223' 2.5400 2_666 no
H120 H111 2.5800 . no
H121 H37 2.0600 1_565 no
H121 H229' 2.4800 1_565 no
H121 C37 3.0300 1_565 no
H122 Y1 3.8000 . no
H123 H131' 2.4200 . no
H125 H16' 2.3900 . no
H126 H119' 2.1500 . no
H126 C119 2.9500 . no
H127 H212 2.5500 2_665 no
H127 H211 2.4800 2_665 no
H128 H124' 2.1100 . no
H128 C124 2.9300 . no
H131 H17" 2.5800 . no
H131 H12' 2.4500 . no
H211 H29 2.4000 . no
H211 H218" 2.5600 . no
H211 H127 2.4800 2_665 no
H212 H127 2.5500 2_665 no
H213 H21 2.6000 2_755 no
H215 Y2 3.7000 . no
H215 N23 2.7700 . no
H215 H27' 2.5600 . no
H215 H220' 2.3000 . no
H216 C220 3.0700 . no
H216 H222" 2.5000 . no
H216 C215 2.8800 . no
H216 Y2 3.1300 . no
H217 C212 3.0500 . no
H217 C210 3.0800 . no
H217 C211 2.7800 . no
H217 H130' 2.5000 2_765 no
H218 H227 2.5100 2_765 no
H218 C227 3.0300 2_765 no
H219 H128' 2.5900 1_655 no
H220 H228 2.4500 . no
H220 C228 2.8300 . no
H220 H122' 2.4200 1_645 no
H222 H26" 2.3300 1_655 no
H223 C224 3.0600 . no
H223 H224' 2.2800 . no
H224 C231 3.0300 . no
H224 H231' 2.3300 . no
H225 C26 2.9500 . no
H225 H26' 2.3900 . no
H227 H218 2.5100 2_765 no
H228 C220 3.0500 . no
H228 H220 2.4500 . no
H228 H117" 2.5700 2_666 no
H229 C31 2.9900 2_656 no
H229 C35 2.9900 . no
H230 C35 3.0900 2_656 no
H231 H21' 2.5500 . no
H231 H26" 2.4200 . no

loop_
_geom_hbond_atom_site_label_D
_geom_hbond_atom_site_label_H
_geom_hbond_atom_site_label_A
_geom_hbond_distance_DH
_geom_hbond_distance_HA
_geom_hbond_distance_DA
_geom_hbond_angle_DHA
_geom_hbond_publ_flag
C12 H12' O1 0.9900 2.5700 3.208(5) 122.00 yes
C22 H22 O2 0.9900 2.5800 3.214(4) 122.00 yes

loop_
_geom_torsion_atom_site_label_1
_geom_torsion_atom_site_label_2
_geom_torsion_atom_site_label_3
_geom_torsion_atom_site_label_4
_geom_torsion
_geom_torsion_publ_flag
N11 Y1 O1 C128 53.2(3) no
N11 Y1 O1 C131 -138.5(3) no
N12 Y1 O1 C128 116.6(3) no
N12 Y1 O1 C131 -75.1(3) no
N13 Y1 O1 C128 92.6(4) no
N13 Y1 O1 C131 -99.1(4) no
C120 Y1 O1 C128 -147.5(3) no
C120 Y1 O1 C131 20.8(3) no
C124 Y1 O1 C128 -37.2(3) no
C124 Y1 O1 C131 131.2(3) no
O1 Y1 N11 C11 51.4(2) no
O1 Y1 N11 C15 166.6(2) no
O1 Y1 N11 C16 -77.1(3) no
N12 Y1 N11 C11 -34.1(2) no
N12 Y1 N11 C15 81.1(2) no
N12 Y1 N11 C16 -162.7(3) no
N13 Y1 N11 C11 -110.6(3) no
N13 Y1 N11 C15 4.5(2) no
N13 Y1 N11 C16 120.8(3) no
C120 Y1 N11 C11 -15.7(4) no
C120 Y1 N11 C15 99.5(3) no
C120 Y1 N11 C16 -144.3(3) no
C124 Y1 N11 C11 137.2(3) no
C124 Y1 N11 C15 -107.7(2) no
C124 Y1 N11 C16 8.6(3) no
O1 Y1 N12 C12 -39.6(2) no
O1 Y1 N12 C13 -159.0(2) no
O1 Y1 N12 C17 80.1(3) no
N11 Y1 N12 C12 46.7(2) no
N11 Y1 N12 C13 -72.7(2) no
N11 Y1 N12 C17 166.4(3) no
N13 Y1 N12 C12 128.8(3) no
N13 Y1 N12 C13 9.4(2) no
N13 Y1 N12 C17 -111.5(3) no
C120 Y1 N12 C12 -126.3(2) no
C120 Y1 N12 C13 114.3(2) no
C120 Y1 N12 C17 -6.6(3) no
C124 Y1 N12 C12 28.2(4) no
C124 Y1 N12 C13 -91.2(3) no
C124 Y1 N12 C17 147.9(3) no
O1 Y1 N13 C14 -13.1(4) no
O1 Y1 N13 C19 176.7(3) no
N11 Y1 N13 C14 27.8(2) no
N11 Y1 N13 C19 -142.5(3) no
N12 Y1 N13 C14 -38.3(2) no
N12 Y1 N13 C19 151.4(3) no
C120 Y1 N13 C14 -128.9(2) no
C120 Y1 N13 C19 60.9(3) no
C124 Y1 N13 C14 111.5(3) no
C124 Y1 N13 C19 -58.8(4) no
O1 Y1 C120 Si12 82.1(2) no
N11 Y1 C120 Si12 148.5(2) no
N12 Y1 C120 Si12 165.0(2) no
N13 Y1 C120 Si12 -122.9(2) no
C124 Y1 C120 Si12 -2.4(3) no
O1 Y1 C124 Si13 155.3(4) no
N11 Y1 C124 Si13 71.7(4) no
N12 Y1 C124 Si13 88.1(4) no
N13 Y1 C124 Si13 -2.0(4) no
C120 Y1 C124 Si13 -119.1(4) no
N23 Y2 O2 C228 105.8(3) no
N23 Y2 O2 C231 -91.3(3) no
C220 Y2 O2 C228 -12.2(3) no
C220 Y2 O2 C231 150.6(2) no
C224 Y2 O2 C228 -118.0(3) no
C224 Y2 O2 C231 44.8(2) no
O2 Y2 N21 C21 -51.7(2) no
O2 Y2 N21 C25 -168.0(2) no
O2 Y2 N21 C26 75.8(2) no
N22 Y2 N21 C21 35.4(2) no
N22 Y2 N21 C25 -80.9(2) no
N22 Y2 N21 C26 162.9(3) no
N23 Y2 N21 C21 111.5(2) no
N23 Y2 N21 C25 -4.82(19) no
N23 Y2 N21 C26 -121.0(3) no
C220 Y2 N21 C21 18.2(4) no
C220 Y2 N21 C25 -98.1(3) no
C220 Y2 N21 C26 145.7(3) no
C224 Y2 N21 C21 -139.0(2) no
C224 Y2 N21 C25 104.7(2) no
C224 Y2 N21 C26 -11.6(3) no
O2 Y2 N22 C22 38.6(2) no
O2 Y2 N22 C23 156.8(2) no
O2 Y2 N22 C27 -81.2(2) no
N21 Y2 N22 C22 -46.6(2) no
N21 Y2 N22 C23 71.6(2) no
N21 Y2 N22 C27 -166.4(3) no
N23 Y2 N22 C22 -128.6(2) no
N23 Y2 N22 C23 -10.4(2) no
N23 Y2 N22 C27 111.6(2) no
C220 Y2 N22 C22 125.7(2) no
C220 Y2 N22 C23 -116.1(2) no
C220 Y2 N22 C27 5.9(2) no
O2 Y2 N23 C24 10.9(4) no
O2 Y2 N23 C29 -172.8(2) no
N21 Y2 N23 C24 -27.1(2) no
N21 Y2 N23 C29 149.3(3) no
N22 Y2 N23 C24 39.0(2) no
N22 Y2 N23 C29 -144.7(3) no
C220 Y2 N23 C24 124.8(2) no
C220 Y2 N23 C29 -58.8(3) no
C224 Y2 N23 C24 -121.2(2) no
C224 Y2 N23 C29 55.1(3) no
O2 Y2 C220 Si22 -92.5(2) no
N21 Y2 C220 Si22 -161.52(17) no
N22 Y2 C220 Si22 -176.8(2) no
N23 Y2 C220 Si22 112.8(2) no
C224 Y2 C220 Si22 -4.9(3) no
O2 Y2 C224 Si23 -114.9(3) no
N21 Y2 C224 Si23 -32.1(3) no
N23 Y2 C224 Si23 44.8(3) no
C220 Y2 C224 Si23 158.5(3) no
N21 Y2 O2 C228 142.4(3) no
N21 Y2 O2 C231 -54.7(2) no
N22 Y2 O2 C228 79.2(2) no
N22 Y2 O2 C231 -117.9(2) no
C117 Si11 C116 C19 75.8(4) no
C118 Si11 C116 C19 -48.7(4) no
C119 Si11 C116 C19 -166.8(3) no
C122 Si12 C120 Y1 59.1(3) no
C123 Si12 C120 Y1 -61.1(3) no
C121 Si12 C120 Y1 178.7(2) no
C125 Si13 C124 Y1 -16.7(4) no
C126 Si13 C124 Y1 102.3(4) no
C127 Si13 C124 Y1 -139.0(4) no
C217 Si21 C216 C29 -76.7(3) no
C218 Si21 C216 C29 47.0(3) no
C219 Si21 C216 C29 165.5(3) no
C223 Si22 C220 Y2 26.1(3) no
C222 Si22 C220 Y2 -94.2(3) no
C221 Si22 C220 Y2 146.7(2) no
C225 Si23 C224 Y2 87.2(3) no
C226 Si23 C224 Y2 -153.8(3) no
C227 Si23 C224 Y2 -33.2(3) no
Y1 O1 C128 C129 165.5(4) no
C128 O1 C131 C130 17.8(5) no
C131 O1 C128 C129 -4.6(5) no
Y1 O1 C131 C130 -152.3(3) no
Y2 O2 C228 C229 174.6(2) no
C231 O2 C228 C229 9.7(4) no
Y2 O2 C231 C230 -149.8(3) no
C228 O2 C231 C230 15.7(4) no
C16 N11 C15 C14 -161.0(3) no
C16 N11 C11 C12 151.9(3) no
Y1 N11 C11 C12 17.9(4) no
C15 N11 C11 C12 -90.6(4) no
Y1 N11 C15 C14 -36.0(3) no
C11 N11 C15 C14 80.8(4) no
C13 N12 C12 C11 59.4(4) no
Y1 N12 C12 C11 -57.3(3) no
C12 N12 C13 C14 -97.7(4) no
C17 N12 C12 C11 179.1(3) no
Y1 N12 C13 C14 19.7(3) no
C17 N12 C13 C14 143.5(3) no
Y1 N13 C14 C18 -177.2(3) no
Y1 N13 C14 C13 63.4(3) no
Y1 N13 C14 C15 -57.7(3) no
C14 N13 C19 C116 -169.1(3) no
C14 N13 C19 C110 70.4(4) no
C19 N13 C14 C18 -5.6(5) no
C19 N13 C14 C13 -125.0(3) no
C19 N13 C14 C15 113.9(4) no
Y1 N13 C19 C110 -119.9(3) no
Y1 N13 C19 C116 0.6(5) no
C26 N21 C21 C22 -151.3(3) no
C25 N21 C21 C22 91.4(4) no
Y2 N21 C21 C22 -19.3(4) no
Y2 N21 C25 C24 35.9(3) no
C21 N21 C25 C24 -83.0(4) no
C26 N21 C25 C24 159.1(3) no
Y2 N22 C22 C21 57.5(3) no
C23 N22 C22 C21 -57.6(4) no
C27 N22 C22 C21 -178.8(3) no
Y2 N22 C23 C24 -18.0(4) no
C22 N22 C23 C24 96.7(3) no
C27 N22 C23 C24 -142.9(3) no
C29 N23 C24 C28 -1.0(4) no
C24 N23 C29 C210 -71.5(4) no
C24 N23 C29 C216 167.7(3) no
Y2 N23 C24 C28 175.8(2) no
C29 N23 C24 C23 119.6(3) no
C29 N23 C24 C25 -120.4(3) no
Y2 N23 C29 C210 112.3(3) no
Y2 N23 C29 C216 -8.4(4) no
Y2 N23 C24 C23 -63.7(3) no
Y2 N23 C24 C25 56.4(3) no
N11 C11 C12 N12 25.1(5) no
N12 C13 C14 N13 -52.8(4) no
N12 C13 C14 C15 65.3(4) no
N12 C13 C14 C18 -179.2(3) no
C18 C14 C15 N11 -167.7(3) no
C13 C14 C15 N11 -52.0(4) no
N13 C14 C15 N11 65.6(4) no
N13 C19 C110 C111 49.9(5) no
C110 C19 C116 Si11 -62.9(4) no
N13 C19 C110 C115 -131.7(4) no
C116 C19 C110 C115 107.8(4) no
C116 C19 C110 C111 -70.6(4) no
N13 C19 C116 Si11 172.9(3) no
N21 C21 C22 N22 -25.7(4) no
N22 C23 C24 N23 51.4(4) no
N22 C23 C24 C25 -66.3(4) no
N22 C23 C24 C28 177.4(3) no
N23 C24 C25 N21 -64.1(4) no
C23 C24 C25 N21 53.4(4) no
C28 C24 C25 N21 170.5(3) no
N23 C29 C210 C211 138.1(4) no
C216 C29 C210 C211 -101.7(4) no
N23 C29 C210 C215 -43.4(5) no
C216 C29 C210 C215 76.8(4) no
N23 C29 C216 Si21 -169.0(2) no
C210 C29 C216 Si21 65.7(3) no
C29 C210 C211 C212 175.7(3) no
C211 C210 C215 C214 1.8(6) no
C215 C210 C211 C212 -2.8(6) no
C29 C210 C215 C214 -176.7(3) no
C210 C211 C212 C213 2.2(6) no
C211 C212 C213 C214 -0.6(6) no
C212 C213 C214 C215 -0.4(6) no
C213 C214 C215 C210 -0.3(6) no
O2 C228 C229 C230 -30.8(4) no
C228 C229 C230 C231 39.7(4) no
C229 C230 C231 O2 -34.4(4) no
C36 C31 C32 C33 0.00 no
C32 C31 C36 C35 0.00 no
C32 C31 C36 C37 -176.72 no
C31 C32 C33 C34 0.00 no
C32 C33 C34 C35 -0.02 no
C33 C34 C35 C36 0.00 no
C34 C35 C36 C31 0.00 no
C34 C35 C36 C37 176.45 no
